data_7215839
loop_
_publ_author_name
'Beeching, Lianna J.'
'Hawes, Chris S.'
'Turner, David R.'
'Batten, Stuart R.'

_publ_section_title
;
 The influence of anion, ligand geometry and stoichiometry on the
 structure and dimensionality of a series of
 AgI-bis(cyanobenzyl)piperazine coordination polymers
;
_journal_issue 28
_journal_name_full CrystEngComm
_journal_page_first 6459
_journal_paper_doi 10.1039/c4ce00816b
_journal_volume 16
_journal_year 2014
_chemical_formula_moiety 'C22 H20 Ag2 F6 N4 O6 S2, 2(C3 H6 O)'
_chemical_formula_sum 'C28 H32 Ag2 F6 N4 O8 S2'
_chemical_formula_weight 946.44
_chemical_name_systematic
;
 ? 
;
_space_group_crystal_system triclinic
_space_group_IT_number 2
_space_group_name_Hall '-P 1'
_space_group_name_H-M_alt 'P -1'
_symmetry_space_group_name_Hall '-P 1'
_symmetry_space_group_name_H-M 'P -1'
_atom_sites_solution_hydrogens geom
_atom_sites_solution_primary direct
_atom_sites_solution_secondary difmap
_audit_creation_date 2013-12-17
_audit_creation_method
;
Olex2 1.2
(compiled 2013.12.10 svn.r2850 for OlexSys, GUI svn.r4736)
;
_cell_angle_alpha 102.51(3)
_cell_angle_beta 102.92(3)
_cell_angle_gamma 93.06(3)
_cell_formula_units_Z 1
_cell_length_a 8.2890(17)
_cell_length_b 9.838(2)
_cell_length_c 11.203(2)
_cell_measurement_temperature 100(2)
_cell_volume 864.3(3)
_computing_cell_refinement 'XDS (Kabsch, 1993)'
_computing_data_collection 'BluIce (McPhillips, 2002)'
_computing_data_reduction 'XDS (Kabsch, 1993)'
_computing_publication_material 'Olex2 (Dolomanov et al., 2009)'
_computing_structure_refinement 'SHELXL-97 (Sheldrick, 1997)'
_computing_structure_solution 'SHELXS-97 (Sheldrick, 2008)'
_diffrn_ambient_temperature 100
_diffrn_measured_fraction_theta_full 0.999
_diffrn_measured_fraction_theta_max 0.978
_diffrn_measurement_device_type 'ADSC Quantum 210r'
_diffrn_measurement_method 'Phi Scan'
_diffrn_radiation_monochromator 'Silicon Double Crystal'
_diffrn_radiation_type Synchrotron
_diffrn_radiation_wavelength 0.71080
_diffrn_reflns_av_R_equivalents 0.0389
_diffrn_reflns_av_unetI/netI 0.0191
_diffrn_reflns_limit_h_max 11
_diffrn_reflns_limit_h_min -11
_diffrn_reflns_limit_k_max 13
_diffrn_reflns_limit_k_min -13
_diffrn_reflns_limit_l_max 15
_diffrn_reflns_limit_l_min -15
_diffrn_reflns_number 29855
_diffrn_reflns_theta_full 26.00
_diffrn_reflns_theta_max 28.49
_diffrn_reflns_theta_min 1.92
_diffrn_source 'Australian Synchrotron'
_diffrn_standards_number 0
_exptl_absorpt_coefficient_mu 1.339
_exptl_absorpt_correction_type multi-scan
_exptl_absorpt_process_details 'XScale within XDS'
_exptl_crystal_colour colourless
_exptl_crystal_density_diffrn 1.818
_exptl_crystal_density_method 'not measured'
_exptl_crystal_description block
_exptl_crystal_F_000 472
_exptl_crystal_size_max 0.10
_exptl_crystal_size_mid 0.04
_exptl_crystal_size_min 0.02
_refine_diff_density_max 0.558
_refine_diff_density_min -1.951
_refine_diff_density_rms 0.138
_refine_ls_extinction_method none
_refine_ls_goodness_of_fit_ref 1.051
_refine_ls_hydrogen_treatment constr
_refine_ls_matrix_type full
_refine_ls_number_parameters 228
_refine_ls_number_reflns 4279
_refine_ls_number_restraints 0
_refine_ls_restrained_S_all 1.051
_refine_ls_R_factor_all 0.0385
_refine_ls_R_factor_gt 0.0352
_refine_ls_shift/su_max 0.006
_refine_ls_shift/su_mean 0.001
_refine_ls_structure_factor_coef Fsqd
_refine_ls_weighting_details 'calc w=1/[\s^2^(Fo^2^)+(0.0594P)^2^+1.2376P] where P=(Fo^2^+2Fc^2^)/3'
_refine_ls_weighting_scheme calc
_refine_ls_wR_factor_gt 0.0895
_refine_ls_wR_factor_ref 0.0916
_reflns_number_gt 3960
_reflns_number_total 4279
_reflns_threshold_expression >2sigma(I)
_cod_data_source_file c4ce00816b2.cif
_cod_data_source_block 4
_cod_depositor_comments
;
The following automatic conversions were performed:

'_exptl_absorpt_correction_type' value 'Multi-Scan' changed to
'multi-scan' according to
/usr/data/users/saulius/crontab/automatic-downloads/rss-feeds/RSC/lib/dictionaries/cif_core.dic
dictionary named 'cif_core.dic' version 2.4.2 from 2011-04-26.

Automatic conversion script
Id: cif_fix_values 2281 2013-09-26 08:29:07Z andrius 

 Adding full bibliography for 7215836--7215842.cif.
;
_cod_database_code 7215839
_olex2_refinement_description
;
1. Fixed Uiso
 At 1.2 times of:
  All C(H) groups, All C(H,H) groups
 At 1.5 times of:
  All C(H,H,H) groups
2.a Secondary CH2 refined with riding coordinates:
 C13(H13A,H13B), C12(H12A,H12B), C10(H10A,H10B)
2.b Aromatic/amide H refined with riding coordinates:
 C7(H7), C6(H6), C5(H5), C9(H9)
2.c Idealised Me refined as rotating group:
 C25(H25A,H25B,H25C), C24(H24A,H24B,H24C)
;

loop_
_space_group_symop_id
_space_group_symop_operation_xyz
1 'x, y, z'
2 '-x, -y, -z'

loop_
_atom_site_label
_atom_site_type_symbol
_atom_site_fract_x
_atom_site_fract_y
_atom_site_fract_z
_atom_site_U_iso_or_equiv
_atom_site_adp_type
_atom_site_occupancy
_atom_site_symmetry_multiplicity
_atom_site_calc_flag
_atom_site_refinement_flags_posn
Ag1 Ag 0.21608(2) 0.822667(19) 0.523488(18) 0.02000(8) Uani 1 1 d .
S15 S 0.10975(8) 1.15578(7) 0.74065(6) 0.02066(14) Uani 1 1 d .
F20 F -0.0840(2) 0.9616(2) 0.78585(17) 0.0299(4) Uani 1 1 d .
O17 O -0.0386(3) 1.2223(2) 0.7063(2) 0.0321(5) Uani 1 1 d .
F21 F 0.0290(3) 1.1272(2) 0.94721(18) 0.0443(5) Uani 1 1 d .
F19 F 0.1742(3) 0.9689(2) 0.8757(2) 0.0410(5) Uani 1 1 d .
O22 O 0.4327(3) 0.6745(2) 0.6927(2) 0.0294(4) Uani 1 1 d .
O16 O 0.2516(3) 1.2473(3) 0.8204(2) 0.0360(5) Uani 1 1 d .
C23 C 0.4385(4) 0.7040(3) 0.8042(3) 0.0260(6) Uani 1 1 d .
C7 C 0.3465(4) 0.5853(3) 0.2024(3) 0.0231(5) Uani 1 1 d .
H7 H 0.4136 0.6389 0.1670 0.028 Uiso 1 1 calc R
N11 N 0.4644(3) 0.8485(2) 0.4695(2) 0.0170(4) Uani 1 1 d .
C6 C 0.2199(4) 0.4862(3) 0.1232(3) 0.0249(5) Uani 1 1 d .
H6 H 0.2025 0.4712 0.0344 0.030 Uiso 1 1 calc R
N2 N 0.0364(3) 0.7090(3) 0.5957(2) 0.0271(5) Uani 1 1 d .
C13 C 0.4379(3) 0.9294(3) 0.3703(2) 0.0184(5) Uani 1 1 d .
H13A H 0.3448 0.8810 0.2991 0.022 Uiso 1 1 calc R
H13B H 0.5394 0.9356 0.3382 0.022 Uiso 1 1 calc R
C12 C 0.6017(3) 0.9249(3) 0.5758(2) 0.0184(5) Uani 1 1 d .
H12A H 0.7052 0.9317 0.5463 0.022 Uiso 1 1 calc R
H12B H 0.6208 0.8721 0.6427 0.022 Uiso 1 1 calc R
O14 O 0.1438(3) 1.0546(2) 0.6379(2) 0.0369(5) Uani 1 1 d .
C18 C 0.0536(4) 1.0485(3) 0.8426(3) 0.0256(6) Uani 1 1 d .
C8 C 0.3760(3) 0.6070(3) 0.3329(2) 0.0186(5) Uani 1 1 d .
C5 C 0.1195(4) 0.4096(3) 0.1740(3) 0.0242(5) Uani 1 1 d .
H5 H 0.0325 0.3422 0.1205 0.029 Uiso 1 1 calc R
C4 C 0.1473(3) 0.4324(3) 0.3050(3) 0.0205(5) Uani 1 1 d .
C10 C 0.5172(3) 0.7089(3) 0.4207(3) 0.0197(5) Uani 1 1 d .
H10A H 0.5661 0.6689 0.4928 0.024 Uiso 1 1 calc R
H10B H 0.6048 0.7213 0.3755 0.024 Uiso 1 1 calc R
C9 C 0.2754(3) 0.5301(3) 0.3841(2) 0.0177(5) Uani 1 1 d .
H9 H 0.2940 0.5441 0.4730 0.021 Uiso 1 1 calc R
C25 C 0.5447(5) 0.8315(4) 0.8904(3) 0.0425(9) Uani 1 1 d .
H25A H 0.6411 0.8516 0.8575 0.064 Uiso 1 1 calc GR
H25B H 0.5829 0.8145 0.9747 0.064 Uiso 1 1 calc GR
H25C H 0.4792 0.9117 0.8952 0.064 Uiso 1 1 calc GR
C24 C 0.3411(5) 0.6172(4) 0.8640(4) 0.0411(8) Uani 1 1 d .
H24A H 0.2661 0.6748 0.9040 0.062 Uiso 1 1 calc GR
H24B H 0.4178 0.5820 0.9277 0.062 Uiso 1 1 calc GR
H24C H 0.2756 0.5380 0.7994 0.062 Uiso 1 1 calc GR
C3 C -0.0450(3) 0.6462(3) 0.6399(3) 0.0220(5) Uani 1 1 d .

loop_
_atom_site_aniso_label
_atom_site_aniso_U_11
_atom_site_aniso_U_22
_atom_site_aniso_U_33
_atom_site_aniso_U_23
_atom_site_aniso_U_13
_atom_site_aniso_U_12
Ag1 0.01879(11) 0.01820(12) 0.02419(12) 0.00547(7) 0.00805(8) -0.00201(7)
S15 0.0198(3) 0.0200(3) 0.0210(3) 0.0024(2) 0.0054(2) -0.0007(2)
F20 0.0242(8) 0.0301(9) 0.0314(9) 0.0064(7) 0.0021(7) -0.0088(7)
O17 0.0282(11) 0.0347(12) 0.0363(12) 0.0139(9) 0.0074(9) 0.0091(9)
F21 0.0720(15) 0.0350(11) 0.0253(9) 0.0001(8) 0.0206(10) -0.0081(10)
F19 0.0314(10) 0.0392(11) 0.0513(12) 0.0233(9) -0.0036(9) 0.0010(8)
O22 0.0339(11) 0.0306(11) 0.0228(10) 0.0079(8) 0.0042(8) 0.0015(9)
O16 0.0308(11) 0.0352(13) 0.0356(12) 0.0095(10) -0.0021(9) -0.0138(9)
C23 0.0239(13) 0.0303(15) 0.0238(13) 0.0082(11) 0.0033(10) 0.0071(11)
C7 0.0248(13) 0.0218(13) 0.0249(13) 0.0065(10) 0.0105(10) -0.0014(10)
N11 0.0165(9) 0.0144(10) 0.0189(10) 0.0035(7) 0.0032(8) -0.0014(7)
C6 0.0287(14) 0.0259(14) 0.0200(12) 0.0038(10) 0.0077(10) -0.0006(11)
N2 0.0276(12) 0.0243(12) 0.0299(12) 0.0047(10) 0.0109(10) -0.0036(9)
C13 0.0183(11) 0.0177(12) 0.0186(11) 0.0050(9) 0.0037(9) -0.0024(9)
C12 0.0174(11) 0.0176(12) 0.0185(11) 0.0040(9) 0.0016(9) -0.0013(9)
O14 0.0472(14) 0.0271(12) 0.0395(13) -0.0009(9) 0.0263(11) 0.0007(10)
C18 0.0246(13) 0.0274(14) 0.0210(12) 0.0033(10) 0.0017(10) -0.0045(11)
C8 0.0177(11) 0.0147(11) 0.0232(12) 0.0037(9) 0.0055(9) 0.0013(9)
C5 0.0240(13) 0.0221(13) 0.0234(13) 0.0016(10) 0.0044(10) -0.0038(10)
C4 0.0209(12) 0.0177(12) 0.0243(13) 0.0041(9) 0.0102(10) -0.0009(9)
C10 0.0181(11) 0.0155(12) 0.0242(12) 0.0027(9) 0.0050(9) -0.0009(9)
C9 0.0177(11) 0.0156(11) 0.0201(11) 0.0045(9) 0.0046(9) 0.0027(9)
C25 0.0375(19) 0.043(2) 0.0361(18) -0.0058(15) 0.0023(15) -0.0019(15)
C24 0.0422(19) 0.050(2) 0.0436(19) 0.0226(16) 0.0228(16) 0.0102(16)
C3 0.0227(12) 0.0156(12) 0.0259(13) 0.0005(9) 0.0075(10) -0.0035(9)

loop_
_atom_type_symbol
_atom_type_description
_atom_type_scat_dispersion_real
_atom_type_scat_dispersion_imag
_atom_type_scat_source
C C 0.0033 0.0016 'International Tables Vol C Tables 4.2.6.8 and 6.1.1.4'
H H 0.0000 0.0000 'International Tables Vol C Tables 4.2.6.8 and 6.1.1.4'
Ag Ag -0.8750 1.0960 'International Tables Vol C Tables 4.2.6.8 and 6.1.1.4'
F F 0.0171 0.0103 'International Tables Vol C Tables 4.2.6.8 and 6.1.1.4'
N N 0.0061 0.0033 'International Tables Vol C Tables 4.2.6.8 and 6.1.1.4'
O O 0.0106 0.0060 'International Tables Vol C Tables 4.2.6.8 and 6.1.1.4'
S S 0.1246 0.1234 'International Tables Vol C Tables 4.2.6.8 and 6.1.1.4'

loop_
_geom_angle_atom_site_label_1
_geom_angle_atom_site_label_2
_geom_angle_atom_site_label_3
_geom_angle
_geom_angle_site_symmetry_1
_geom_angle_site_symmetry_3
N11 Ag1 O17 94.30(8) . 2_576
N11 Ag1 O14 111.36(8) . .
N2 Ag1 O17 96.57(9) . 2_576
N2 Ag1 N11 152.02(9) . .
N2 Ag1 O14 90.31(9) . .
O14 Ag1 O17 105.79(9) . 2_576
O17 S15 C18 102.87(14) . .
O16 S15 O17 115.42(15) . .
O16 S15 O14 115.20(16) . .
O16 S15 C18 103.55(14) . .
O14 S15 O17 113.99(16) . .
O14 S15 C18 103.48(14) . .
S15 O17 Ag1 122.85(14) . 2_576
O22 C23 C25 121.1(3) . .
O22 C23 C24 122.4(3) . .
C24 C23 C25 116.4(3) . .
C6 C7 H7 119.6 . .
C8 C7 H7 119.6 . .
C8 C7 C6 120.9(3) . .
C13 N11 Ag1 106.83(15) . .
C13 N11 C10 110.4(2) . .
C12 N11 Ag1 113.52(16) . .
C12 N11 C13 108.49(19) . .
C12 N11 C10 107.3(2) . .
C10 N11 Ag1 110.38(15) . .
C7 C6 H6 120.0 . .
C5 C6 C7 119.9(3) . .
C5 C6 H6 120.0 . .
C3 N2 Ag1 173.8(3) . .
N11 C13 H13A 109.7 . .
N11 C13 H13B 109.7 . .
N11 C13 C12 109.8(2) . 2_676
H13A C13 H13B 108.2 . .
C12 C13 H13A 109.7 2_676 .
C12 C13 H13B 109.7 2_676 .
N11 C12 C13 111.3(2) . 2_676
N11 C12 H12A 109.4 . .
N11 C12 H12B 109.4 . .
C13 C12 H12A 109.4 2_676 .
C13 C12 H12B 109.4 2_676 .
H12A C12 H12B 108.0 . .
S15 O14 Ag1 157.38(16) . .
F20 C18 S15 112.0(2) . .
F20 C18 F19 106.7(2) . .
F21 C18 S15 111.2(2) . .
F21 C18 F20 108.0(3) . .
F21 C18 F19 107.5(3) . .
F19 C18 S15 111.1(2) . .
C7 C8 C10 121.9(2) . .
C7 C8 C9 119.3(2) . .
C9 C8 C10 118.8(2) . .
C6 C5 H5 120.3 . .
C6 C5 C4 119.3(3) . .
C4 C5 H5 120.3 . .
C5 C4 C3 120.4(2) . 2_566
C9 C4 C5 120.7(2) . .
C9 C4 C3 118.9(2) . 2_566
N11 C10 C8 113.1(2) . .
N11 C10 H10A 109.0 . .
N11 C10 H10B 109.0 . .
C8 C10 H10A 109.0 . .
C8 C10 H10B 109.0 . .
H10A C10 H10B 107.8 . .
C8 C9 C4 119.9(2) . .
C8 C9 H9 120.1 . .
C4 C9 H9 120.1 . .
C23 C25 H25A 109.5 . .
C23 C25 H25B 109.5 . .
C23 C25 H25C 109.5 . .
H25A C25 H25B 109.5 . .
H25A C25 H25C 109.5 . .
H25B C25 H25C 109.5 . .
C23 C24 H24A 109.5 . .
C23 C24 H24B 109.5 . .
C23 C24 H24C 109.5 . .
H24A C24 H24B 109.5 . .
H24A C24 H24C 109.5 . .
H24B C24 H24C 109.5 . .
N2 C3 C4 179.8(4) . 2_566

loop_
_geom_bond_atom_site_label_1
_geom_bond_atom_site_label_2
_geom_bond_distance
_geom_bond_site_symmetry_2
Ag1 O17 2.595(2) 2_576
Ag1 N11 2.288(2) .
Ag1 N2 2.208(3) .
Ag1 O14 2.536(2) .
S15 O17 1.439(2) .
S15 O16 1.435(2) .
S15 O14 1.440(2) .
S15 C18 1.828(3) .
F20 C18 1.331(3) .
O17 Ag1 2.594(2) 2_576
F21 C18 1.320(4) .
F19 C18 1.340(4) .
O22 C23 1.210(4) .
C23 C25 1.503(5) .
C23 C24 1.499(5) .
C7 H7 0.9500 .
C7 C6 1.392(4) .
C7 C8 1.394(4) .
N11 C13 1.487(3) .
N11 C12 1.481(3) .
N11 C10 1.490(3) .
C6 H6 0.9500 .
C6 C5 1.385(4) .
N2 C3 1.149(4) .
C13 H13A 0.9900 .
C13 H13B 0.9900 .
C13 C12 1.513(4) 2_676
C12 C13 1.513(4) 2_676
C12 H12A 0.9900 .
C12 H12B 0.9900 .
C8 C10 1.508(4) .
C8 C9 1.390(4) .
C5 H5 0.9500 .
C5 C4 1.399(4) .
C4 C9 1.392(4) .
C4 C3 1.438(4) 2_566
C10 H10A 0.9900 .
C10 H10B 0.9900 .
C9 H9 0.9500 .
C25 H25A 0.9800 .
C25 H25B 0.9800 .
C25 H25C 0.9800 .
C24 H24A 0.9800 .
C24 H24B 0.9800 .
C24 H24C 0.9800 .
C3 C4 1.438(4) 2_566

loop_
_geom_torsion_atom_site_label_1
_geom_torsion_atom_site_label_2
_geom_torsion_atom_site_label_3
_geom_torsion_atom_site_label_4
_geom_torsion
_geom_torsion_site_symmetry_1
_geom_torsion_site_symmetry_4
Ag1 N11 C13 C12 64.6(2) . 2_676
Ag1 N11 C12 C13 -59.5(2) . 2_676
Ag1 N11 C10 C8 42.4(2) . .
Ag1 N2 C3 C4 -175(100) . 2_566
O17 Ag1 N11 C13 40.04(16) 2_576 .
O17 Ag1 N11 C12 159.58(16) 2_576 .
O17 Ag1 N11 C10 -79.97(17) 2_576 .
O17 Ag1 N2 C3 144(2) 2_576 .
O17 Ag1 O14 S15 142.5(4) 2_576 .
O17 S15 O14 Ag1 -131.4(4) . .
O17 S15 C18 F20 55.6(2) . .
O17 S15 C18 F21 -65.4(2) . .
O17 S15 C18 F19 174.8(2) . .
O16 S15 O17 Ag1 132.37(16) . 2_576
O16 S15 O14 Ag1 91.9(4) . .
O16 S15 C18 F20 176.2(2) . .
O16 S15 C18 F21 55.2(3) . .
O16 S15 C18 F19 -64.6(2) . .
C7 C6 C5 C4 -0.4(4) . .
C7 C8 C10 N11 96.9(3) . .
C7 C8 C9 C4 0.2(4) . .
N11 Ag1 N2 C3 32(2) . .
N11 Ag1 O14 S15 -116.3(4) . .
C6 C7 C8 C10 177.1(3) . .
C6 C7 C8 C9 -1.1(4) . .
C6 C5 C4 C9 -0.6(4) . .
C6 C5 C4 C3 -179.8(3) . 2_566
N2 Ag1 N11 C13 152.75(18) . .
N2 Ag1 N11 C12 -87.7(2) . .
N2 Ag1 N11 C10 32.7(3) . .
N2 Ag1 O14 S15 45.6(4) . .
C13 N11 C12 C13 59.1(3) . 2_676
C13 N11 C10 C8 -75.5(3) . .
C12 N11 C13 C12 -58.1(3) . 2_676
C12 N11 C10 C8 166.5(2) . .
O14 Ag1 N11 C13 -68.78(17) . .
O14 Ag1 N11 C12 50.76(18) . .
O14 Ag1 N11 C10 171.21(16) . .
O14 Ag1 N2 C3 -110(2) . .
O14 S15 O17 Ag1 -4.3(2) . 2_576
O14 S15 C18 F20 -63.3(3) . .
O14 S15 C18 F21 175.7(2) . .
O14 S15 C18 F19 55.9(2) . .
C18 S15 O17 Ag1 -115.63(15) . 2_576
C18 S15 O14 Ag1 -20.4(5) . .
C8 C7 C6 C5 1.2(4) . .
C5 C4 C9 C8 0.7(4) . .
C10 N11 C13 C12 -175.4(2) . 2_676
C10 N11 C12 C13 178.3(2) . 2_676
C10 C8 C9 C4 -178.1(2) . .
C9 C8 C10 N11 -84.9(3) . .
C3 C4 C9 C8 179.9(2) 2_566 .
